data_7032005
loop_
_publ_author_name
'Xu, Beibei'
'Zhong, Wei'
'Wei, Zhenhong'
'Wang, Hailong'
'Liu, Jian'
'Wu, Li'
'Feng, Yonggang'
'Liu, Xiaoming'

_publ_section_title
;
 Iron(iii) complexes of multidentate pyridinyl ligands: synthesis,
 characterization and catalysis of the direct hydroxylation of benzene.
;
_journal_issue 41
_journal_name_full 'Dalton transactions (Cambridge, England : 2003)'
_journal_page_first 15337
_journal_page_last 15345
_journal_paper_doi 10.1039/c4dt02032d
_journal_volume 43
_journal_year 2014
_chemical_formula_moiety 'C12 H13 Cl3 Fe N3'
_chemical_formula_sum 'C12 H13 Cl3 Fe N3'
_chemical_formula_weight 361.45
_chemical_name_systematic
; 
 ? 
;
_space_group_IT_number 33
_symmetry_cell_setting orthorhombic
_symmetry_space_group_name_Hall 'P 2c -2n'
_symmetry_space_group_name_H-M 'P n a 21'
_atom_sites_solution_hydrogens geom
_atom_sites_solution_primary direct
_atom_sites_solution_secondary difmap
_audit_creation_method SHELXL-97
_cell_angle_alpha 90.00
_cell_angle_beta 90.00
_cell_angle_gamma 90.00
_cell_formula_units_Z 8
_cell_length_a 15.6262(18)
_cell_length_b 8.4836(10)
_cell_length_c 22.772(3)
_cell_measurement_reflns_used 9343
_cell_measurement_temperature 296(2)
_cell_measurement_theta_max 27.474
_cell_measurement_theta_min 2.5605
_cell_volume 3018.8(6)
_computing_cell_refinement 'Bruker SMART'
_computing_data_collection 'Bruker SMART'
_computing_data_reduction 'Bruker SAINT'
_computing_molecular_graphics 'Bruker SHELXTL'
_computing_publication_material 'Bruker SHELXTL'
_computing_structure_refinement 'SHELXL-97 (Sheldrick, 1997)'
_computing_structure_solution 'SHELXS-97 (Sheldrick, 1990)'
_diffrn_ambient_temperature 296(2)
_diffrn_measured_fraction_theta_full 1.000
_diffrn_measured_fraction_theta_max 1.000
_diffrn_measurement_device_type 'CCD area detector'
_diffrn_measurement_method 'phi and omega scans'
_diffrn_radiation_monochromator graphite
_diffrn_radiation_source 'fine-focus sealed tube'
_diffrn_radiation_type MoK\a
_diffrn_radiation_wavelength 0.71073
_diffrn_reflns_av_R_equivalents 0.0179
_diffrn_reflns_av_unetI/netI 0.0203
_diffrn_reflns_limit_h_max 13
_diffrn_reflns_limit_h_min -19
_diffrn_reflns_limit_k_max 10
_diffrn_reflns_limit_k_min -10
_diffrn_reflns_limit_l_max 27
_diffrn_reflns_limit_l_min -28
_diffrn_reflns_number 17373
_diffrn_reflns_theta_full 26.00
_diffrn_reflns_theta_max 26.00
_diffrn_reflns_theta_min 2.56
_exptl_absorpt_coefficient_mu 1.518
_exptl_absorpt_correction_T_max 0.8388
_exptl_absorpt_correction_T_min 0.7613
_exptl_absorpt_correction_type multi-scan
_exptl_absorpt_process_details 'SADABS, v2.10 (Sheldrick, G.M., 2003)'
_exptl_crystal_colour yellow
_exptl_crystal_density_diffrn 1.591
_exptl_crystal_density_method 'not measured'
_exptl_crystal_description block
_exptl_crystal_F_000 1464
_exptl_crystal_size_max 0.19
_exptl_crystal_size_mid 0.17
_exptl_crystal_size_min 0.12
_refine_diff_density_max 0.202
_refine_diff_density_min -0.202
_refine_diff_density_rms 0.036
_refine_ls_abs_structure_details 'Flack H D (1983), Acta Cryst. A39, 876-881'
_refine_ls_abs_structure_Flack 0.00(1)
_refine_ls_extinction_method none
_refine_ls_goodness_of_fit_ref 1.048
_refine_ls_hydrogen_treatment constr
_refine_ls_matrix_type full
_refine_ls_number_parameters 343
_refine_ls_number_reflns 5879
_refine_ls_number_restraints 1
_refine_ls_restrained_S_all 1.048
_refine_ls_R_factor_all 0.0234
_refine_ls_R_factor_gt 0.0212
_refine_ls_shift/su_max 0.001
_refine_ls_shift/su_mean 0.000
_refine_ls_structure_factor_coef Fsqd
_refine_ls_weighting_details 'calc w=1/[\s^2^(Fo^2^)+(0.0316P)^2^+0.2490P] where P=(Fo^2^+2Fc^2^)/3'
_refine_ls_weighting_scheme calc
_refine_ls_wR_factor_gt 0.0553
_refine_ls_wR_factor_ref 0.0563
_reflns_number_gt 5518
_reflns_number_total 5879
_reflns_threshold_expression >2sigma(I)
_cod_data_source_file c4dt02032d2.cif
_cod_data_source_block 1
_cod_depositor_comments
;
The following automatic conversions were performed:

'_symmetry_cell_setting' value 'Orthorhombic' changed to
'orthorhombic' according to
/usr/data/users/saulius/crontab/automatic-downloads/rss-feeds/RSC/lib/dictionaries/cif_core.dic
dictionary named 'cif_core.dic' version 2.4.2 from 2011-04-26.

Automatic conversion script
Id: cif_fix_values 2281 2013-09-26 08:29:07Z andrius 

 Adding full bibliography for 7032005--7032008.cif.
;
_cod_original_sg_symbol_H-M Pna2(1)
_cod_database_code 7032005

loop_
_symmetry_equiv_pos_as_xyz
'x, y, z'
'-x, -y, z+1/2'
'x+1/2, -y+1/2, z'
'-x+1/2, y+1/2, z+1/2'

loop_
_atom_site_label
_atom_site_type_symbol
_atom_site_fract_x
_atom_site_fract_y
_atom_site_fract_z
_atom_site_U_iso_or_equiv
_atom_site_adp_type
_atom_site_occupancy
_atom_site_symmetry_multiplicity
_atom_site_calc_flag
_atom_site_refinement_flags
Fe1 Fe 0.176720(19) 0.45225(3) 0.866265(13) 0.03354(8) Uani 1 1 d .
Fe2 Fe 1.051993(19) 0.54669(4) 0.636391(12) 0.03289(8) Uani 1 1 d .
Cl2 Cl 0.03883(4) 0.53987(8) 0.85716(3) 0.05603(17) Uani 1 1 d .
Cl6 Cl 1.05328(4) 0.74453(7) 0.70680(3) 0.04599(15) Uani 1 1 d .
Cl3 Cl 0.17461(4) 0.25684(8) 0.79515(3) 0.04650(15) Uani 1 1 d .
Cl1 Cl 0.15987(4) 0.29408(8) 0.94630(2) 0.04317(14) Uani 1 1 d .
Cl5 Cl 1.06964(4) 0.69972(7) 0.55490(2) 0.04069(13) Uani 1 1 d .
Cl4 Cl 1.19053(4) 0.46410(8) 0.64791(3) 0.05129(16) Uani 1 1 d .
N6 N 0.91238(11) 0.5660(2) 0.63702(8) 0.0347(4) Uani 1 1 d .
N2 N 0.31685(11) 0.43157(19) 0.86534(9) 0.0351(4) Uani 1 1 d .
N3 N 0.21372(13) 0.6571(2) 0.91873(8) 0.0427(5) Uani 1 1 d .
C20 C 0.87036(16) 0.4837(3) 0.67891(10) 0.0411(5) Uani 1 1 d .
N1 N 0.21698(14) 0.6272(2) 0.79986(9) 0.0443(5) Uani 1 1 d .
H1C H 0.1818 0.6181 0.7716 0.053 Uiso 1 1 d R
N4 N 1.01252(14) 0.3719(2) 0.70297(8) 0.0422(4) Uani 1 1 d .
H4A H 1.0481 0.3829 0.7309 0.051 Uiso 1 1 d R
C2 C 0.35860(15) 0.5140(3) 0.82406(10) 0.0390(5) Uani 1 1 d .
C4 C 0.49323(16) 0.4307(3) 0.86190(14) 0.0555(6) Uani 1 1 d .
H4 H 0.5527 0.4316 0.8608 0.067 Uiso 1 1 calc R
C24 C 0.86580(15) 0.6469(3) 0.59770(10) 0.0403(5) Uani 1 1 d .
H24 H 0.8943 0.7035 0.5687 0.048 Uiso 1 1 calc R
C6 C 0.36289(15) 0.3485(3) 0.90442(10) 0.0413(5) Uani 1 1 d .
H6 H 0.3342 0.2922 0.9334 0.050 Uiso 1 1 calc R
C18 C 1.00417(17) 0.3369(3) 0.52531(11) 0.0460(6) Uani 1 1 d .
H18 H 1.0128 0.4288 0.5039 0.055 Uiso 1 1 calc R
C14 C 1.00472(19) 0.2059(3) 0.61430(11) 0.0467(6) Uani 1 1 d .
C23 C 0.77825(17) 0.6496(3) 0.59848(12) 0.0505(6) Uani 1 1 d .
H23 H 0.7481 0.7088 0.5710 0.061 Uiso 1 1 calc R
C8 C 0.22828(18) 0.7908(3) 0.88867(13) 0.0509(6) Uani 1 1 d .
C1 C 0.30365(17) 0.5940(4) 0.77845(11) 0.0534(7) Uani 1 1 d .
H1A H 0.3306 0.6921 0.7668 0.064 Uiso 1 1 calc R
H1B H 0.3000 0.5271 0.7440 0.064 Uiso 1 1 calc R
C21 C 0.78212(18) 0.4787(3) 0.68094(13) 0.0567(7) Uani 1 1 d .
H21 H 0.7544 0.4187 0.7093 0.068 Uiso 1 1 calc R
N5 N 1.01825(13) 0.3382(2) 0.58380(8) 0.0390(4) Uani 1 1 d .
C5 C 0.45096(16) 0.3435(3) 0.90319(12) 0.0507(6) Uani 1 1 d .
H5 H 0.4811 0.2820 0.9299 0.061 Uiso 1 1 calc R
C16 C 0.9625(3) 0.0687(3) 0.52831(15) 0.0723(10) Uani 1 1 d .
H16 H 0.9440 -0.0226 0.5096 0.087 Uiso 1 1 calc R
C19 C 0.92529(17) 0.4056(3) 0.72446(11) 0.0526(6) Uani 1 1 d .
H19A H 0.9289 0.4734 0.7587 0.063 Uiso 1 1 calc R
H19B H 0.8985 0.3076 0.7365 0.063 Uiso 1 1 calc R
C12 C 0.23077(18) 0.6556(3) 0.97636(11) 0.0534(7) Uani 1 1 d .
H12 H 0.2211 0.5633 0.9974 0.064 Uiso 1 1 calc R
C15 C 0.9753(2) 0.0694(3) 0.58812(15) 0.0667(9) Uani 1 1 d .
H15 H 0.9643 -0.0202 0.6104 0.080 Uiso 1 1 calc R
C13 C 1.0251(2) 0.2124(3) 0.67899(12) 0.0596(7) Uani 1 1 d .
H13A H 0.9886 0.1388 0.6999 0.071 Uiso 1 1 calc R
H13B H 1.0841 0.1804 0.6851 0.071 Uiso 1 1 calc R
C17 C 0.9773(2) 0.2026(3) 0.49663(12) 0.0572(7) Uani 1 1 d .
H17 H 0.9693 0.2033 0.4562 0.069 Uiso 1 1 calc R
C7 C 0.2052(2) 0.7871(3) 0.82445(14) 0.0613(8) Uani 1 1 d .
H7A H 0.1461 0.8193 0.8196 0.074 Uiso 1 1 calc R
H7B H 0.2410 0.8611 0.8032 0.074 Uiso 1 1 calc R
C3 C 0.44638(16) 0.5176(3) 0.82167(12) 0.0520(6) Uani 1 1 d .
H3 H 0.4741 0.5778 0.7933 0.062 Uiso 1 1 calc R
C22 C 0.73548(17) 0.5636(4) 0.64042(14) 0.0620(7) Uani 1 1 d .
H22 H 0.6760 0.5626 0.6414 0.074 Uiso 1 1 calc R
C11 C 0.2618(2) 0.7847(4) 1.00560(16) 0.0707(9) Uani 1 1 d .
H11 H 0.2740 0.7793 1.0455 0.085 Uiso 1 1 calc R
C10 C 0.2745(3) 0.9199(4) 0.97553(18) 0.0833(11) Uani 1 1 d .
H10 H 0.2941 1.0096 0.9948 0.100 Uiso 1 1 calc R
C9 C 0.2582(3) 0.9241(3) 0.91589(17) 0.0754(10) Uani 1 1 d .
H9 H 0.2674 1.0160 0.8945 0.090 Uiso 1 1 calc R

loop_
_atom_site_aniso_label
_atom_site_aniso_U_11
_atom_site_aniso_U_22
_atom_site_aniso_U_33
_atom_site_aniso_U_23
_atom_site_aniso_U_13
_atom_site_aniso_U_12
Fe1 0.03631(16) 0.03497(16) 0.02933(16) -0.00138(15) -0.00396(13) -0.00137(12)
Fe2 0.03646(17) 0.03492(16) 0.02729(15) -0.00028(14) -0.00254(12) 0.00103(12)
Cl2 0.0420(3) 0.0645(4) 0.0616(4) -0.0031(3) -0.0106(3) 0.0098(3)
Cl6 0.0571(3) 0.0455(4) 0.0355(3) -0.0098(3) -0.0004(3) -0.0002(3)
Cl3 0.0603(4) 0.0454(4) 0.0338(3) -0.0099(2) -0.0013(3) -0.0020(3)
Cl1 0.0449(3) 0.0517(3) 0.0329(3) 0.0041(3) 0.0008(2) -0.0085(3)
Cl5 0.0438(3) 0.0441(3) 0.0341(3) 0.0062(2) 0.0008(2) -0.0021(2)
Cl4 0.0434(3) 0.0658(4) 0.0447(4) -0.0026(3) -0.0067(3) 0.0131(3)
N6 0.0388(9) 0.0376(9) 0.0277(8) 0.0002(8) 0.0004(8) 0.0001(8)
N2 0.0362(9) 0.0369(9) 0.0322(9) 0.0033(8) 0.0001(9) -0.0026(7)
N3 0.0463(12) 0.0395(10) 0.0423(11) -0.0073(8) -0.0118(9) 0.0022(9)
C20 0.0470(13) 0.0420(12) 0.0343(12) 0.0017(10) 0.0047(10) -0.0040(11)
N1 0.0546(13) 0.0401(11) 0.0382(10) 0.0074(9) -0.0139(9) -0.0011(10)
N4 0.0561(13) 0.0383(10) 0.0321(9) 0.0027(8) -0.0107(9) -0.0003(9)
C2 0.0456(13) 0.0409(12) 0.0306(11) -0.0004(10) 0.0009(10) -0.0036(10)
C4 0.0357(12) 0.0716(17) 0.0591(16) 0.0016(15) 0.0069(13) 0.0012(12)
C24 0.0408(13) 0.0444(12) 0.0358(12) 0.0049(10) 0.0006(10) 0.0027(10)
C6 0.0430(13) 0.0411(12) 0.0398(12) 0.0079(10) -0.0008(10) 0.0007(10)
C18 0.0566(15) 0.0415(13) 0.0400(14) -0.0041(11) -0.0048(11) 0.0041(12)
C14 0.0623(16) 0.0336(11) 0.0442(14) 0.0005(10) -0.0121(12) 0.0078(11)
C23 0.0404(14) 0.0606(15) 0.0504(14) 0.0028(13) -0.0016(11) 0.0105(12)
C8 0.0569(15) 0.0335(12) 0.0623(17) -0.0043(11) -0.0130(13) 0.0051(11)
C1 0.0617(17) 0.0639(16) 0.0346(12) 0.0160(12) -0.0019(12) -0.0068(13)
C21 0.0483(15) 0.0696(17) 0.0523(16) 0.0068(14) 0.0154(13) -0.0082(14)
N5 0.0450(11) 0.0365(10) 0.0356(10) -0.0032(8) -0.0072(9) 0.0056(9)
C5 0.0397(13) 0.0586(15) 0.0539(15) 0.0058(13) -0.0036(12) 0.0097(12)
C16 0.113(3) 0.0373(14) 0.067(2) -0.0152(13) -0.0258(19) 0.0022(16)
C19 0.0571(16) 0.0631(16) 0.0375(13) 0.0152(12) 0.0015(11) -0.0060(13)
C12 0.0617(17) 0.0529(15) 0.0456(15) -0.0118(12) -0.0099(12) 0.0011(13)
C15 0.103(3) 0.0337(13) 0.0637(19) -0.0041(13) -0.0168(18) 0.0020(14)
C13 0.094(2) 0.0388(13) 0.0458(15) 0.0048(12) -0.0156(15) 0.0052(15)
C17 0.0754(19) 0.0532(16) 0.0430(15) -0.0155(12) -0.0166(14) 0.0078(14)
C7 0.080(2) 0.0374(13) 0.0662(18) 0.0116(13) -0.0228(16) 0.0012(14)
C3 0.0465(14) 0.0643(17) 0.0451(14) 0.0041(13) 0.0127(12) -0.0097(13)
C22 0.0355(13) 0.084(2) 0.0662(19) 0.0012(16) 0.0065(14) 0.0058(14)
C11 0.080(2) 0.0674(19) 0.064(2) -0.0280(16) -0.0258(17) 0.0045(17)
C10 0.095(3) 0.0538(19) 0.101(3) -0.0308(19) -0.037(2) -0.0016(18)
C9 0.098(3) 0.0399(15) 0.089(3) -0.0082(15) -0.024(2) -0.0072(16)

loop_
_atom_type_symbol
_atom_type_description
_atom_type_scat_dispersion_real
_atom_type_scat_dispersion_imag
_atom_type_scat_source
C C 0.0033 0.0016 'International Tables Vol C Tables 4.2.6.8 and 6.1.1.4'
H H 0.0000 0.0000 'International Tables Vol C Tables 4.2.6.8 and 6.1.1.4'
N N 0.0061 0.0033 'International Tables Vol C Tables 4.2.6.8 and 6.1.1.4'
Fe Fe 0.3463 0.8444 'International Tables Vol C Tables 4.2.6.8 and 6.1.1.4'
Cl Cl 0.1484 0.1585 'International Tables Vol C Tables 4.2.6.8 and 6.1.1.4'

loop_
_geom_angle_atom_site_label_1
_geom_angle_atom_site_label_2
_geom_angle_atom_site_label_3
_geom_angle
N3 Fe1 N2 78.77(7)
N3 Fe1 N1 76.39(8)
N2 Fe1 N1 76.31(7)
N3 Fe1 Cl1 93.53(6)
N2 Fe1 Cl1 94.35(5)
N1 Fe1 Cl1 167.32(6)
N3 Fe1 Cl2 92.30(6)
N2 Fe1 Cl2 164.46(5)
N1 Fe1 Cl2 89.30(6)
Cl1 Fe1 Cl2 98.91(3)
N3 Fe1 Cl3 162.54(6)
N2 Fe1 Cl3 87.16(5)
N1 Fe1 Cl3 90.36(6)
Cl1 Fe1 Cl3 97.82(3)
Cl2 Fe1 Cl3 98.95(3)
N6 Fe2 N5 79.90(7)
N6 Fe2 N4 76.53(7)
N5 Fe2 N4 76.53(7)
N6 Fe2 Cl5 94.78(5)
N5 Fe2 Cl5 92.51(6)
N4 Fe2 Cl5 166.95(5)
N6 Fe2 Cl4 164.71(5)
N5 Fe2 Cl4 92.46(6)
N4 Fe2 Cl4 88.85(6)
Cl5 Fe2 Cl4 98.80(3)
N6 Fe2 Cl6 87.14(5)
N5 Fe2 Cl6 163.60(6)
N4 Fe2 Cl6 90.78(5)
Cl5 Fe2 Cl6 98.59(3)
Cl4 Fe2 Cl6 97.69(2)
C24 N6 C20 118.1(2)
C24 N6 Fe2 125.06(15)
C20 N6 Fe2 116.77(15)
C2 N2 C6 118.5(2)
C2 N2 Fe1 116.74(15)
C6 N2 Fe1 124.69(15)
C12 N3 C8 118.3(2)
C12 N3 Fe1 125.48(18)
C8 N3 Fe1 115.91(16)
N6 C20 C21 121.6(2)
N6 C20 C19 116.0(2)
C21 C20 C19 122.3(2)
C1 N1 C7 114.6(2)
C1 N1 Fe1 111.17(14)
C7 N1 Fe1 108.76(17)
C1 N1 H1C 109.2
C7 N1 H1C 106.8
Fe1 N1 H1C 105.8
C13 N4 C19 115.1(2)
C13 N4 Fe2 108.97(16)
C19 N4 Fe2 110.84(14)
C13 N4 H4A 106.9
C19 N4 H4A 109.6
Fe2 N4 H4A 104.9
N2 C2 C3 121.7(2)
N2 C2 C1 116.1(2)
C3 C2 C1 122.1(2)
C5 C4 C3 119.2(2)
C5 C4 H4 120.4
C3 C4 H4 120.4
N6 C24 C23 122.8(2)
N6 C24 H24 118.6
C23 C24 H24 118.6
N2 C6 C5 122.5(2)
N2 C6 H6 118.7
C5 C6 H6 118.7
N5 C18 C17 121.6(3)
N5 C18 H18 119.2
C17 C18 H18 119.2
N5 C14 C15 122.2(2)
N5 C14 C13 116.3(2)
C15 C14 C13 121.5(2)
C24 C23 C22 119.1(2)
C24 C23 H23 120.5
C22 C23 H23 120.5
N3 C8 C9 121.5(3)
N3 C8 C7 115.9(2)
C9 C8 C7 122.5(3)
N1 C1 C2 112.52(19)
N1 C1 H1A 109.1
C2 C1 H1A 109.1
N1 C1 H1B 109.1
C2 C1 H1B 109.1
H1A C1 H1B 107.8
C22 C21 C20 119.3(2)
C22 C21 H21 120.3
C20 C21 H21 120.3
C14 N5 C18 118.7(2)
C14 N5 Fe2 115.48(15)
C18 N5 Fe2 125.63(17)
C4 C5 C6 118.7(2)
C4 C5 H5 120.6
C6 C5 H5 120.6
C17 C16 C15 119.6(3)
C17 C16 H16 120.2
C15 C16 H16 120.2
N4 C19 C20 112.61(19)
N4 C19 H19A 109.1
C20 C19 H19A 109.1
N4 C19 H19B 109.1
C20 C19 H19B 109.1
H19A C19 H19B 107.8
N3 C12 C11 122.6(3)
N3 C12 H12 118.7
C11 C12 H12 118.7
C16 C15 C14 118.6(3)
C16 C15 H15 120.7
C14 C15 H15 120.7
N4 C13 C14 111.6(2)
N4 C13 H13A 109.3
C14 C13 H13A 109.3
N4 C13 H13B 109.3
C14 C13 H13B 109.3
H13A C13 H13B 108.0
C16 C17 C18 119.3(3)
C16 C17 H17 120.4
C18 C17 H17 120.4
N1 C7 C8 110.9(2)
N1 C7 H7A 109.5
C8 C7 H7A 109.5
N1 C7 H7B 109.5
C8 C7 H7B 109.5
H7A C7 H7B 108.0
C2 C3 C4 119.3(2)
C2 C3 H3 120.3
C4 C3 H3 120.3
C23 C22 C21 119.0(2)
C23 C22 H22 120.5
C21 C22 H22 120.5
C10 C11 C12 119.0(3)
C10 C11 H11 120.5
C12 C11 H11 120.5
C11 C10 C9 119.5(3)
C11 C10 H10 120.2
C9 C10 H10 120.2
C8 C9 C10 119.0(3)
C8 C9 H9 120.5
C10 C9 H9 120.5

loop_
_geom_bond_atom_site_label_1
_geom_bond_atom_site_label_2
_geom_bond_distance
Fe1 N3 2.1871(19)
Fe1 N2 2.1968(18)
Fe1 N1 2.210(2)
Fe1 Cl1 2.2785(7)
Fe1 Cl2 2.2888(7)
Fe1 Cl3 2.3178(7)
Fe2 N6 2.1877(18)
Fe2 N5 2.2003(19)
Fe2 N4 2.2085(19)
Fe2 Cl5 2.2814(7)
Fe2 Cl4 2.2904(7)
Fe2 Cl6 2.3213(7)
N6 C24 1.343(3)
N6 C20 1.352(3)
N2 C2 1.341(3)
N2 C6 1.344(3)
N3 C12 1.339(3)
N3 C8 1.344(3)
C20 C21 1.380(4)
C20 C19 1.501(3)
N1 C1 1.467(3)
N1 C7 1.479(4)
N1 H1C 0.8499
N4 C13 1.473(3)
N4 C19 1.476(3)
N4 H4A 0.8500
C2 C3 1.373(3)
C2 C1 1.509(3)
C4 C5 1.366(4)
C4 C3 1.385(4)
C4 H4 0.9300
C24 C23 1.368(3)
C24 H24 0.9300
C6 C5 1.377(3)
C6 H6 0.9300
C18 N5 1.350(3)
C18 C17 1.379(4)
C18 H18 0.9300
C14 N5 1.337(3)
C14 C15 1.381(4)
C14 C13 1.508(4)
C23 C22 1.375(4)
C23 H23 0.9300
C8 C9 1.372(4)
C8 C7 1.506(4)
C1 H1A 0.9700
C1 H1B 0.9700
C21 C22 1.379(4)
C21 H21 0.9300
C5 H5 0.9300
C16 C17 1.366(4)
C16 C15 1.377(4)
C16 H16 0.9300
C19 H19A 0.9700
C19 H19B 0.9700
C12 C11 1.371(4)
C12 H12 0.9300
C15 H15 0.9300
C13 H13A 0.9700
C13 H13B 0.9700
C17 H17 0.9300
C7 H7A 0.9700
C7 H7B 0.9700
C3 H3 0.9300
C22 H22 0.9300
C11 C10 1.351(5)
C11 H11 0.9300
C10 C9 1.382(5)
C10 H10 0.9300
C9 H9 0.9300

loop_
_geom_torsion_atom_site_label_1
_geom_torsion_atom_site_label_2
_geom_torsion_atom_site_label_3
_geom_torsion_atom_site_label_4
_geom_torsion
N5 Fe2 N6 C24 -91.34(18)
N4 Fe2 N6 C24 -169.77(19)
Cl5 Fe2 N6 C24 0.36(18)
Cl4 Fe2 N6 C24 -152.26(16)
Cl6 Fe2 N6 C24 98.75(17)
N5 Fe2 N6 C20 85.56(16)
N4 Fe2 N6 C20 7.13(15)
Cl5 Fe2 N6 C20 177.26(15)
Cl4 Fe2 N6 C20 24.6(3)
Cl6 Fe2 N6 C20 -84.35(15)
N3 Fe1 N2 C2 -85.26(16)
N1 Fe1 N2 C2 -6.71(16)
Cl1 Fe1 N2 C2 -178.00(15)
Cl2 Fe1 N2 C2 -29.4(3)
Cl3 Fe1 N2 C2 84.36(16)
N3 Fe1 N2 C6 91.73(18)
N1 Fe1 N2 C6 170.28(19)
Cl1 Fe1 N2 C6 -1.01(18)
Cl2 Fe1 N2 C6 147.58(18)
Cl3 Fe1 N2 C6 -98.65(18)
N2 Fe1 N3 C12 -84.5(2)
N1 Fe1 N3 C12 -163.0(2)
Cl1 Fe1 N3 C12 9.2(2)
Cl2 Fe1 N3 C12 108.3(2)
Cl3 Fe1 N3 C12 -121.4(2)
N2 Fe1 N3 C8 88.63(19)
N1 Fe1 N3 C8 10.17(18)
Cl1 Fe1 N3 C8 -177.63(18)
Cl2 Fe1 N3 C8 -78.55(19)
Cl3 Fe1 N3 C8 51.8(3)
C24 N6 C20 C21 1.6(3)
Fe2 N6 C20 C21 -175.53(19)
C24 N6 C20 C19 -175.5(2)
Fe2 N6 C20 C19 7.4(3)
N3 Fe1 N1 C1 101.15(18)
N2 Fe1 N1 C1 19.63(16)
Cl1 Fe1 N1 C1 63.0(3)
Cl2 Fe1 N1 C1 -166.31(16)
Cl3 Fe1 N1 C1 -67.36(16)
N3 Fe1 N1 C7 -25.97(16)
N2 Fe1 N1 C7 -107.49(17)
Cl1 Fe1 N1 C7 -64.1(3)
Cl2 Fe1 N1 C7 66.57(17)
Cl3 Fe1 N1 C7 165.52(16)
N6 Fe2 N4 C13 107.74(18)
N5 Fe2 N4 C13 25.10(17)
Cl5 Fe2 N4 C13 58.6(3)
Cl4 Fe2 N4 C13 -67.71(17)
Cl6 Fe2 N4 C13 -165.39(17)
N6 Fe2 N4 C19 -19.91(16)
N5 Fe2 N4 C19 -102.55(17)
Cl5 Fe2 N4 C19 -69.1(3)
Cl4 Fe2 N4 C19 164.64(16)
Cl6 Fe2 N4 C19 66.96(16)
C6 N2 C2 C3 -1.3(3)
Fe1 N2 C2 C3 175.9(2)
C6 N2 C2 C1 175.1(2)
Fe1 N2 C2 C1 -7.7(3)
C20 N6 C24 C23 0.2(3)
Fe2 N6 C24 C23 177.02(18)
C2 N2 C6 C5 -0.8(3)
Fe1 N2 C6 C5 -177.71(19)
N6 C24 C23 C22 -1.4(4)
C12 N3 C8 C9 -1.3(4)
Fe1 N3 C8 C9 -174.9(3)
C12 N3 C8 C7 -178.1(3)
Fe1 N3 C8 C7 8.3(3)
C7 N1 C1 C2 94.3(3)
Fe1 N1 C1 C2 -29.6(3)
N2 C2 C1 N1 25.2(3)
C3 C2 C1 N1 -158.4(2)
N6 C20 C21 C22 -2.1(4)
C19 C20 C21 C22 174.8(3)
C15 C14 N5 C18 -1.3(4)
C13 C14 N5 C18 177.5(3)
C15 C14 N5 Fe2 173.8(2)
C13 C14 N5 Fe2 -7.5(3)
C17 C18 N5 C14 -0.7(4)
C17 C18 N5 Fe2 -175.3(2)
N6 Fe2 N5 C14 -88.52(19)
N4 Fe2 N5 C14 -10.09(18)
Cl5 Fe2 N5 C14 177.07(18)
Cl4 Fe2 N5 C14 78.14(19)
Cl6 Fe2 N5 C14 -50.2(3)
N6 Fe2 N5 C18 86.2(2)
N4 Fe2 N5 C18 164.6(2)
Cl5 Fe2 N5 C18 -8.2(2)
Cl4 Fe2 N5 C18 -107.2(2)
Cl6 Fe2 N5 C18 124.5(2)
C3 C4 C5 C6 -1.8(4)
N2 C6 C5 C4 2.3(4)
C13 N4 C19 C20 -94.3(3)
Fe2 N4 C19 C20 29.9(3)
N6 C20 C19 N4 -25.2(3)
C21 C20 C19 N4 157.7(2)
C8 N3 C12 C11 0.4(4)
Fe1 N3 C12 C11 173.3(2)
C17 C16 C15 C14 -1.4(6)
N5 C14 C15 C16 2.4(5)
C13 C14 C15 C16 -176.3(3)
C19 N4 C13 C14 88.6(3)
Fe2 N4 C13 C14 -36.6(3)
N5 C14 C13 N4 30.2(4)
C15 C14 C13 N4 -151.1(3)
C15 C16 C17 C18 -0.5(5)
N5 C18 C17 C16 1.6(5)
C1 N1 C7 C8 -87.1(3)
Fe1 N1 C7 C8 38.0(3)
N3 C8 C7 N1 -31.6(4)
C9 C8 C7 N1 151.6(3)
N2 C2 C3 C4 1.8(4)
C1 C2 C3 C4 -174.4(3)
C5 C4 C3 C2 -0.2(4)
C24 C23 C22 C21 0.8(4)
C20 C21 C22 C23 0.8(4)
N3 C12 C11 C10 1.1(5)
C12 C11 C10 C9 -1.7(6)
N3 C8 C9 C10 0.6(5)
C7 C8 C9 C10 177.3(4)
C11 C10 C9 C8 0.9(6)
